data_4084673
loop_
_publ_author_name
'Song, Li-Cheng'
'Tan, Hao'
'Luo, Fei-Xian'
'Wang, Yong-Xiang'
'Ma, Zhen'
'Niu, Zheng'

_publ_section_title
;
 Synthesis, Structural Characterization, and Catalytic H2Production of
 Ferrocenyl (Fc) Group Containing Complexes [Ni(PFc2NAr2)2](BF4)2(Ar =
 Ph,p-BrC6H4)
;
_journal_issue 19
_journal_name_full Organometallics
_journal_page_first 5246
_journal_paper_doi 10.1021/om500571n
_journal_volume 33
_journal_year 2014
_chemical_formula_sum 'C36 H34 Br2 Fe2 N2 P2'
_chemical_formula_weight 828.11
_chemical_name_systematic
; 
 ? 
;
_space_group_IT_number 15
_symmetry_cell_setting monoclinic
_symmetry_space_group_name_Hall '-C 2yc'
_symmetry_space_group_name_H-M 'C 1 2/c 1'
_atom_sites_solution_hydrogens geom
_atom_sites_solution_primary direct
_atom_sites_solution_secondary difmap
_audit_creation_method SHELXL-97
_cell_angle_alpha 90.00
_cell_angle_beta 107.271(11)
_cell_angle_gamma 90.00
_cell_formula_units_Z 4
_cell_length_a 26.42(3)
_cell_length_b 6.082(6)
_cell_length_c 21.42(2)
_cell_measurement_reflns_used 4170
_cell_measurement_temperature 113(2)
_cell_measurement_theta_max 28.1
_cell_measurement_theta_min 1.6
_cell_volume 3287(6)
_computing_cell_refinement CrystalClear
_computing_data_collection CrystalClear
_computing_data_reduction CrystalClear
_computing_molecular_graphics 'Bruker SHELXTL'
_computing_publication_material 'CrystalStructure 3.8'
_computing_structure_refinement 'SHELXL-97 (Sheldrick, 1997)'
_computing_structure_solution 'SHELXS-97 (Sheldrick, 1990)'
_diffrn_ambient_temperature 113(2)
_diffrn_detector_area_resol_mean 14.22
_diffrn_measured_fraction_theta_full 0.990
_diffrn_measured_fraction_theta_max 0.990
_diffrn_measurement_device_type 'Rigaku Saturn724 CCD'
_diffrn_measurement_method '\w and \f scans'
_diffrn_radiation_monochromator multilayer
_diffrn_radiation_source 'rotating anode'
_diffrn_radiation_type MoK\a
_diffrn_radiation_wavelength 0.71073
_diffrn_reflns_av_R_equivalents 0.0591
_diffrn_reflns_av_sigmaI/netI 0.0618
_diffrn_reflns_limit_h_max 34
_diffrn_reflns_limit_h_min -34
_diffrn_reflns_limit_k_max 7
_diffrn_reflns_limit_k_min -7
_diffrn_reflns_limit_l_max 28
_diffrn_reflns_limit_l_min -27
_diffrn_reflns_number 14999
_diffrn_reflns_theta_full 27.75
_diffrn_reflns_theta_max 27.75
_diffrn_reflns_theta_min 1.61
_diffrn_standards_decay_% 0
_diffrn_standards_interval_count 0
_diffrn_standards_interval_time 0
_diffrn_standards_number 0
_exptl_absorpt_coefficient_mu 3.442
_exptl_absorpt_correction_T_max 0.7247
_exptl_absorpt_correction_T_min 0.5461
_exptl_absorpt_correction_type multi-scan
_exptl_absorpt_process_details CrystalClear
_exptl_crystal_colour Colorless
_exptl_crystal_density_diffrn 1.674
_exptl_crystal_density_method 'not measured'
_exptl_crystal_description Prism
_exptl_crystal_F_000 1664
_exptl_crystal_size_max 0.20
_exptl_crystal_size_mid 0.18
_exptl_crystal_size_min 0.10
_refine_diff_density_max 0.736
_refine_diff_density_min -1.105
_refine_diff_density_rms 0.148
_refine_ls_extinction_method none
_refine_ls_goodness_of_fit_ref 1.108
_refine_ls_hydrogen_treatment constr
_refine_ls_matrix_type full
_refine_ls_number_parameters 199
_refine_ls_number_reflns 3813
_refine_ls_number_restraints 0
_refine_ls_restrained_S_all 1.108
_refine_ls_R_factor_all 0.0749
_refine_ls_R_factor_gt 0.0596
_refine_ls_shift/su_max 0.001
_refine_ls_shift/su_mean 0.000
_refine_ls_structure_factor_coef Fsqd
_refine_ls_weighting_details 'calc w=1/[\s^2^(Fo^2^)+(0.0588P)^2^+34.3116P] where P=(Fo^2^+2Fc^2^)/3'
_refine_ls_weighting_scheme calc
_refine_ls_wR_factor_gt 0.1626
_refine_ls_wR_factor_ref 0.1702
_reflns_number_gt 2975
_reflns_number_total 3813
_reflns_threshold_expression >2sigma(I)
_cod_data_source_file om500571n_si_002.cif
_cod_data_source_block 2
_cod_depositor_comments
;
The following automatic conversions were performed:

'_symmetry_cell_setting' value 'Monoclinic' changed to 'monoclinic'
according to
/usr/data/users/saulius/crontab/automatic-downloads/current/ACS/lib/dictionaries/cif_core.dic
dictionary named 'cif_core.dic' version 2.4.2 from 2011-04-26.

Automatic conversion script
Id: cif_fix_values 2827 2014-09-09 07:05:25Z andrius 
;
_cod_original_cell_volume 3286(6)
_cod_original_sg_symbol_H-M C2/c
_cod_database_code 4084673

loop_
_symmetry_equiv_pos_as_xyz
'x, y, z'
'-x, y, -z+1/2'
'x+1/2, y+1/2, z'
'-x+1/2, y+1/2, -z+1/2'
'-x, -y, -z'
'x, -y, z-1/2'
'-x+1/2, -y+1/2, -z'
'x+1/2, -y+1/2, z-1/2'

loop_
_atom_site_label
_atom_site_type_symbol
_atom_site_fract_x
_atom_site_fract_y
_atom_site_fract_z
_atom_site_U_iso_or_equiv
_atom_site_adp_type
_atom_site_occupancy
_atom_site_symmetry_multiplicity
_atom_site_calc_flag
_atom_site_refinement_flags
Fe1 Fe 0.20632(3) -0.01932(13) 0.37951(4) 0.0182(2) Uani 1 1 d .
Br1 Br 0.09595(3) 0.99914(11) 0.05987(3) 0.0338(2) Uani 1 1 d .
P1 P 0.07850(5) 0.2105(2) 0.32116(7) 0.0189(3) Uani 1 1 d .
N1 N 0.03041(17) 0.1908(8) 0.1864(2) 0.0203(10) Uani 1 1 d .
C1 C 0.2634(2) 0.2179(10) 0.3869(3) 0.0248(12) Uani 1 1 d .
H1 H 0.2702 0.3406 0.4156 0.030 Uiso 1 1 calc R
C2 C 0.2874(2) 0.0082(10) 0.4008(3) 0.0247(13) Uani 1 1 d .
H2 H 0.3128 -0.0336 0.4407 0.030 Uiso 1 1 calc R
C3 C 0.2674(2) -0.1288(11) 0.3456(3) 0.0329(15) Uani 1 1 d .
H3 H 0.2767 -0.2777 0.3415 0.039 Uiso 1 1 calc R
C4 C 0.2305(3) -0.0003(11) 0.2975(3) 0.0334(15) Uani 1 1 d .
H4 H 0.2109 -0.0499 0.2552 0.040 Uiso 1 1 calc R
C5 C 0.2277(2) 0.2136(11) 0.3228(3) 0.0285(13) Uani 1 1 d .
H5 H 0.2059 0.3313 0.3010 0.034 Uiso 1 1 calc R
C6 C 0.1376(2) -0.2025(9) 0.3583(3) 0.0227(12) Uani 1 1 d .
H6 H 0.1216 -0.2810 0.3190 0.027 Uiso 1 1 calc R
C7 C 0.1758(2) -0.2883(9) 0.4146(3) 0.0210(11) Uani 1 1 d .
H7 H 0.1898 -0.4333 0.4193 0.025 Uiso 1 1 calc R
C8 C 0.1896(2) -0.1194(10) 0.4631(3) 0.0224(12) Uani 1 1 d .
H8 H 0.2142 -0.1327 0.5054 0.027 Uiso 1 1 calc R
C9 C 0.1602(2) 0.0715(10) 0.4369(3) 0.0204(11) Uani 1 1 d .
H9 H 0.1617 0.2081 0.4588 0.024 Uiso 1 1 calc R
C10 C 0.1273(2) 0.0235(9) 0.3707(3) 0.0191(11) Uani 1 1 d .
C11 C 0.0684(2) 0.0778(10) 0.2391(3) 0.0226(12) Uani 1 1 d .
H11A H 0.1029 0.0723 0.2296 0.027 Uiso 1 1 calc R
H11B H 0.0564 -0.0755 0.2411 0.027 Uiso 1 1 calc R
C12 C -0.0209(2) 0.0849(10) 0.1570(3) 0.0220(12) Uani 1 1 d .
H12A H -0.0180 -0.0715 0.1704 0.026 Uiso 1 1 calc R
H12B H -0.0286 0.0889 0.1088 0.026 Uiso 1 1 calc R
C13 C 0.0438(2) 0.3790(10) 0.1588(3) 0.0209(11) Uani 1 1 d .
C14 C 0.0955(2) 0.4722(10) 0.1835(3) 0.0212(11) Uani 1 1 d .
H14 H 0.1202 0.4085 0.2208 0.025 Uiso 1 1 calc R
C15 C 0.1105(2) 0.6537(10) 0.1542(3) 0.0234(12) Uani 1 1 d .
H15 H 0.1452 0.7121 0.1710 0.028 Uiso 1 1 calc R
C16 C 0.0748(2) 0.7501(10) 0.1003(3) 0.0239(12) Uani 1 1 d .
C17 C 0.0235(2) 0.6665(10) 0.0758(3) 0.0244(12) Uani 1 1 d .
H17 H -0.0011 0.7340 0.0392 0.029 Uiso 1 1 calc R
C18 C 0.0087(2) 0.4859(10) 0.1050(3) 0.0244(12) Uani 1 1 d .
H18 H -0.0264 0.4315 0.0881 0.029 Uiso 1 1 calc R

loop_
_atom_site_aniso_label
_atom_site_aniso_U_11
_atom_site_aniso_U_22
_atom_site_aniso_U_33
_atom_site_aniso_U_23
_atom_site_aniso_U_13
_atom_site_aniso_U_12
Fe1 0.0175(4) 0.0188(4) 0.0186(4) -0.0003(3) 0.0059(3) -0.0002(3)
Br1 0.0396(4) 0.0279(4) 0.0404(4) 0.0081(3) 0.0216(3) 0.0008(3)
P1 0.0181(6) 0.0185(7) 0.0193(6) 0.0013(5) 0.0040(5) 0.0007(5)
N1 0.018(2) 0.021(2) 0.021(2) 0.0010(19) 0.0038(18) -0.0012(19)
C1 0.020(3) 0.024(3) 0.032(3) -0.005(3) 0.010(2) -0.001(2)
C2 0.013(2) 0.030(3) 0.032(3) 0.009(3) 0.009(2) 0.001(2)
C3 0.029(3) 0.028(3) 0.050(4) -0.001(3) 0.024(3) -0.001(3)
C4 0.034(3) 0.045(4) 0.025(3) -0.007(3) 0.014(3) -0.011(3)
C5 0.023(3) 0.031(3) 0.031(3) 0.011(3) 0.007(2) -0.002(3)
C6 0.019(2) 0.019(3) 0.026(3) -0.001(2) 0.002(2) 0.001(2)
C7 0.021(2) 0.016(3) 0.025(3) 0.007(2) 0.005(2) 0.003(2)
C8 0.021(3) 0.028(3) 0.018(3) 0.008(2) 0.006(2) 0.003(2)
C9 0.021(3) 0.023(3) 0.018(3) -0.001(2) 0.007(2) 0.005(2)
C10 0.016(2) 0.018(3) 0.022(3) 0.000(2) 0.005(2) -0.002(2)
C11 0.023(3) 0.021(3) 0.024(3) 0.004(2) 0.007(2) 0.006(2)
C12 0.018(3) 0.026(3) 0.020(3) -0.004(2) 0.002(2) -0.001(2)
C13 0.022(3) 0.023(3) 0.018(3) 0.000(2) 0.007(2) 0.002(2)
C14 0.018(2) 0.026(3) 0.020(3) -0.001(2) 0.005(2) 0.000(2)
C15 0.020(3) 0.024(3) 0.027(3) -0.003(2) 0.010(2) -0.004(2)
C16 0.028(3) 0.022(3) 0.026(3) 0.004(2) 0.014(2) 0.001(2)
C17 0.025(3) 0.026(3) 0.023(3) 0.003(2) 0.008(2) 0.004(2)
C18 0.020(3) 0.032(3) 0.020(3) 0.002(2) 0.006(2) 0.002(2)

loop_
_atom_type_symbol
_atom_type_description
_atom_type_scat_dispersion_real
_atom_type_scat_dispersion_imag
_atom_type_scat_source
C C 0.0033 0.0016 'International Tables Vol C Tables 4.2.6.8 and 6.1.1.4'
H H 0.0000 0.0000 'International Tables Vol C Tables 4.2.6.8 and 6.1.1.4'
N N 0.0061 0.0033 'International Tables Vol C Tables 4.2.6.8 and 6.1.1.4'
P P 0.1023 0.0942 'International Tables Vol C Tables 4.2.6.8 and 6.1.1.4'
Br Br -0.2901 2.4595 'International Tables Vol C Tables 4.2.6.8 and 6.1.1.4'
Fe Fe 0.3463 0.8444 'International Tables Vol C Tables 4.2.6.8 and 6.1.1.4'

loop_
_geom_angle_atom_site_label_1
_geom_angle_atom_site_label_2
_geom_angle_atom_site_label_3
_geom_angle
_geom_angle_site_symmetry_1
_geom_angle_site_symmetry_3
C4 Fe1 C9 153.5(3) . .
C4 Fe1 C5 40.6(3) . .
C9 Fe1 C5 119.1(3) . .
C4 Fe1 C10 118.8(3) . .
C9 Fe1 C10 41.6(2) . .
C5 Fe1 C10 108.0(2) . .
C4 Fe1 C8 165.2(3) . .
C9 Fe1 C8 40.4(2) . .
C5 Fe1 C8 152.5(3) . .
C10 Fe1 C8 69.1(2) . .
C4 Fe1 C1 67.5(2) . .
C9 Fe1 C1 108.6(2) . .
C5 Fe1 C1 40.3(2) . .
C10 Fe1 C1 128.3(2) . .
C8 Fe1 C1 118.8(2) . .
C4 Fe1 C2 67.4(3) . .
C9 Fe1 C2 127.6(2) . .
C5 Fe1 C2 67.9(2) . .
C10 Fe1 C2 166.1(2) . .
C8 Fe1 C2 108.0(2) . .
C1 Fe1 C2 40.2(2) . .
C4 Fe1 C6 108.7(2) . .
C9 Fe1 C6 68.7(2) . .
C5 Fe1 C6 128.4(2) . .
C10 Fe1 C6 41.0(2) . .
C8 Fe1 C6 68.3(2) . .
C1 Fe1 C6 166.5(2) . .
C2 Fe1 C6 151.9(2) . .
C4 Fe1 C7 127.9(3) . .
C9 Fe1 C7 68.2(2) . .
C5 Fe1 C7 165.9(2) . .
C10 Fe1 C7 68.8(2) . .
C8 Fe1 C7 40.6(2) . .
C1 Fe1 C7 152.2(2) . .
C2 Fe1 C7 118.5(2) . .
C6 Fe1 C7 40.4(2) . .
C4 Fe1 C3 40.5(3) . .
C9 Fe1 C3 164.6(2) . .
C5 Fe1 C3 68.5(3) . .
C10 Fe1 C3 152.4(2) . .
C8 Fe1 C3 127.0(3) . .
C1 Fe1 C3 67.8(3) . .
C2 Fe1 C3 40.1(3) . .
C6 Fe1 C3 118.5(3) . .
C7 Fe1 C3 107.7(3) . .
C10 P1 C11 99.0(3) . .
C10 P1 C12 95.0(3) . 2
C11 P1 C12 99.1(3) . 2
C13 N1 C11 121.5(5) . .
C13 N1 C12 120.2(5) . .
C11 N1 C12 117.8(5) . .
C2 C1 C5 108.4(5) . .
C2 C1 Fe1 70.0(3) . .
C5 C1 Fe1 69.5(3) . .
C2 C1 H1 125.8 . .
C5 C1 H1 125.8 . .
Fe1 C1 H1 126.3 . .
C3 C2 C1 108.7(5) . .
C3 C2 Fe1 70.1(3) . .
C1 C2 Fe1 69.8(3) . .
C3 C2 H2 125.6 . .
C1 C2 H2 125.6 . .
Fe1 C2 H2 126.0 . .
C2 C3 C4 106.8(6) . .
C2 C3 Fe1 69.8(3) . .
C4 C3 Fe1 68.9(4) . .
C2 C3 H3 126.6 . .
C4 C3 H3 126.6 . .
Fe1 C3 H3 126.3 . .
C5 C4 C3 109.2(6) . .
C5 C4 Fe1 70.0(3) . .
C3 C4 Fe1 70.6(4) . .
C5 C4 H4 125.4 . .
C3 C4 H4 125.4 . .
Fe1 C4 H4 125.6 . .
C1 C5 C4 106.9(6) . .
C1 C5 Fe1 70.2(3) . .
C4 C5 Fe1 69.4(4) . .
C1 C5 H5 126.6 . .
C4 C5 H5 126.6 . .
Fe1 C5 H5 125.5 . .
C7 C6 C10 108.6(5) . .
C7 C6 Fe1 69.8(3) . .
C10 C6 Fe1 69.3(3) . .
C7 C6 H6 125.7 . .
C10 C6 H6 125.7 . .
Fe1 C6 H6 126.7 . .
C6 C7 C8 108.5(5) . .
C6 C7 Fe1 69.8(3) . .
C8 C7 Fe1 69.6(3) . .
C6 C7 H7 125.8 . .
C8 C7 H7 125.8 . .
Fe1 C7 H7 126.4 . .
C9 C8 C7 108.0(5) . .
C9 C8 Fe1 69.3(3) . .
C7 C8 Fe1 69.8(3) . .
C9 C8 H8 126.0 . .
C7 C8 H8 126.0 . .
Fe1 C8 H8 126.4 . .
C8 C9 C10 108.7(5) . .
C8 C9 Fe1 70.3(3) . .
C10 C9 Fe1 69.6(3) . .
C8 C9 H9 125.7 . .
C10 C9 H9 125.7 . .
Fe1 C9 H9 126.1 . .
C6 C10 C9 106.2(5) . .
C6 C10 P1 129.2(4) . .
C9 C10 P1 124.1(4) . .
C6 C10 Fe1 69.7(3) . .
C9 C10 Fe1 68.9(3) . .
P1 C10 Fe1 131.4(3) . .
N1 C11 P1 113.6(4) . .
N1 C11 H11A 108.9 . .
P1 C11 H11A 108.9 . .
N1 C11 H11B 108.9 . .
P1 C11 H11B 108.9 . .
H11A C11 H11B 107.7 . .
N1 C12 P1 115.4(4) . 2
N1 C12 H12A 108.4 . .
P1 C12 H12A 108.4 2 .
N1 C12 H12B 108.4 . .
P1 C12 H12B 108.4 2 .
H12A C12 H12B 107.5 . .
N1 C13 C18 122.9(5) . .
N1 C13 C14 120.6(5) . .
C18 C13 C14 116.5(5) . .
C15 C14 C13 121.2(5) . .
C15 C14 H14 119.4 . .
C13 C14 H14 119.4 . .
C14 C15 C16 120.1(5) . .
C14 C15 H15 120.0 . .
C16 C15 H15 120.0 . .
C15 C16 C17 120.2(5) . .
C15 C16 Br1 119.7(4) . .
C17 C16 Br1 120.1(4) . .
C18 C17 C16 119.7(5) . .
C18 C17 H17 120.1 . .
C16 C17 H17 120.1 . .
C17 C18 C13 122.3(5) . .
C17 C18 H18 118.9 . .
C13 C18 H18 118.9 . .

loop_
_geom_bond_atom_site_label_1
_geom_bond_atom_site_label_2
_geom_bond_distance
_geom_bond_site_symmetry_2
Fe1 C4 2.043(6) .
Fe1 C9 2.046(5) .
Fe1 C5 2.051(6) .
Fe1 C10 2.056(6) .
Fe1 C8 2.059(6) .
Fe1 C1 2.060(6) .
Fe1 C2 2.061(6) .
Fe1 C6 2.062(6) .
Fe1 C7 2.062(6) .
Fe1 C3 2.065(6) .
Br1 C16 1.909(6) .
P1 C10 1.808(6) .
P1 C11 1.879(6) .
P1 C12 1.883(6) 2
N1 C13 1.381(7) .
N1 C11 1.444(7) .
N1 C12 1.463(7) .
C1 C2 1.416(8) .
C1 C5 1.417(8) .
C1 H1 0.9500 .
C2 C3 1.414(9) .
C2 H2 0.9500 .
C3 C4 1.423(10) .
C3 H3 0.9500 .
C4 C5 1.420(9) .
C4 H4 0.9500 .
C5 H5 0.9500 .
C6 C7 1.422(7) .
C6 C10 1.441(8) .
C6 H6 0.9500 .
C7 C8 1.428(8) .
C7 H7 0.9500 .
C8 C9 1.417(8) .
C8 H8 0.9500 .
C9 C10 1.455(8) .
C9 H9 0.9500 .
C11 H11A 0.9900 .
C11 H11B 0.9900 .
C12 P1 1.883(6) 2
C12 H12A 0.9900 .
C12 H12B 0.9900 .
C13 C18 1.407(8) .
C13 C14 1.428(8) .
C14 C15 1.384(8) .
C14 H14 0.9500 .
C15 C16 1.385(8) .
C15 H15 0.9500 .
C16 C17 1.396(8) .
C17 C18 1.376(8) .
C17 H17 0.9500 .
C18 H18 0.9500 .

loop_
_geom_torsion_atom_site_label_1
_geom_torsion_atom_site_label_2
_geom_torsion_atom_site_label_3
_geom_torsion_atom_site_label_4
_geom_torsion
_geom_torsion_site_symmetry_1
_geom_torsion_site_symmetry_4
C4 Fe1 C1 C2 -81.1(4) . .
C9 Fe1 C1 C2 126.9(4) . .
C5 Fe1 C1 C2 -119.7(5) . .
C10 Fe1 C1 C2 169.1(3) . .
C8 Fe1 C1 C2 84.0(4) . .
C6 Fe1 C1 C2 -157.3(9) . .
C7 Fe1 C1 C2 48.7(6) . .
C3 Fe1 C1 C2 -37.1(4) . .
C4 Fe1 C1 C5 38.6(4) . .
C9 Fe1 C1 C5 -113.4(4) . .
C10 Fe1 C1 C5 -71.2(4) . .
C8 Fe1 C1 C5 -156.3(4) . .
C2 Fe1 C1 C5 119.7(5) . .
C6 Fe1 C1 C5 -37.6(11) . .
C7 Fe1 C1 C5 168.4(5) . .
C3 Fe1 C1 C5 82.6(4) . .
C5 C1 C2 C3 0.5(6) . .
Fe1 C1 C2 C3 59.6(4) . .
C5 C1 C2 Fe1 -59.0(4) . .
C4 Fe1 C2 C3 -38.4(4) . .
C9 Fe1 C2 C3 167.1(4) . .
C5 Fe1 C2 C3 -82.4(4) . .
C10 Fe1 C2 C3 -157.8(9) . .
C8 Fe1 C2 C3 126.6(4) . .
C1 Fe1 C2 C3 -119.7(5) . .
C6 Fe1 C2 C3 49.2(6) . .
C7 Fe1 C2 C3 83.7(4) . .
C4 Fe1 C2 C1 81.4(4) . .
C9 Fe1 C2 C1 -73.2(4) . .
C5 Fe1 C2 C1 37.3(4) . .
C10 Fe1 C2 C1 -38.1(11) . .
C8 Fe1 C2 C1 -113.6(4) . .
C6 Fe1 C2 C1 169.0(4) . .
C7 Fe1 C2 C1 -156.5(3) . .
C3 Fe1 C2 C1 119.7(5) . .
C1 C2 C3 C4 -0.2(6) . .
Fe1 C2 C3 C4 59.2(4) . .
C1 C2 C3 Fe1 -59.4(4) . .
C4 Fe1 C3 C2 118.1(5) . .
C9 Fe1 C3 C2 -41.9(11) . .
C5 Fe1 C3 C2 80.8(4) . .
C10 Fe1 C3 C2 168.7(5) . .
C8 Fe1 C3 C2 -72.9(4) . .
C1 Fe1 C3 C2 37.3(3) . .
C6 Fe1 C3 C2 -156.0(3) . .
C7 Fe1 C3 C2 -113.5(4) . .
C9 Fe1 C3 C4 -160.0(9) . .
C5 Fe1 C3 C4 -37.3(4) . .
C10 Fe1 C3 C4 50.6(7) . .
C8 Fe1 C3 C4 169.0(4) . .
C1 Fe1 C3 C4 -80.9(4) . .
C2 Fe1 C3 C4 -118.1(5) . .
C6 Fe1 C3 C4 85.8(4) . .
C7 Fe1 C3 C4 128.3(4) . .
C2 C3 C4 C5 -0.2(7) . .
Fe1 C3 C4 C5 59.6(4) . .
C2 C3 C4 Fe1 -59.8(4) . .
C9 Fe1 C4 C5 48.3(7) . .
C10 Fe1 C4 C5 84.2(4) . .
C8 Fe1 C4 C5 -156.5(8) . .
C1 Fe1 C4 C5 -38.3(4) . .
C2 Fe1 C4 C5 -82.0(4) . .
C6 Fe1 C4 C5 127.8(4) . .
C7 Fe1 C4 C5 168.7(3) . .
C3 Fe1 C4 C5 -120.0(5) . .
C9 Fe1 C4 C3 168.3(5) . .
C5 Fe1 C4 C3 120.0(5) . .
C10 Fe1 C4 C3 -155.9(4) . .
C8 Fe1 C4 C3 -36.6(11) . .
C1 Fe1 C4 C3 81.6(4) . .
C2 Fe1 C4 C3 38.0(4) . .
C6 Fe1 C4 C3 -112.2(4) . .
C7 Fe1 C4 C3 -71.4(5) . .
C2 C1 C5 C4 -0.6(6) . .
Fe1 C1 C5 C4 -60.0(4) . .
C2 C1 C5 Fe1 59.3(4) . .
C3 C4 C5 C1 0.5(7) . .
Fe1 C4 C5 C1 60.5(4) . .
C3 C4 C5 Fe1 -59.9(4) . .
C4 Fe1 C5 C1 -117.7(5) . .
C9 Fe1 C5 C1 84.7(4) . .
C10 Fe1 C5 C1 128.6(3) . .
C8 Fe1 C5 C1 49.5(6) . .
C2 Fe1 C5 C1 -37.2(3) . .
C6 Fe1 C5 C1 169.5(3) . .
C7 Fe1 C5 C1 -157.3(8) . .
C3 Fe1 C5 C1 -80.5(4) . .
C9 Fe1 C5 C4 -157.6(4) . .
C10 Fe1 C5 C4 -113.6(4) . .
C8 Fe1 C5 C4 167.3(5) . .
C1 Fe1 C5 C4 117.7(5) . .
C2 Fe1 C5 C4 80.5(4) . .
C6 Fe1 C5 C4 -72.7(5) . .
C7 Fe1 C5 C4 -39.5(11) . .
C3 Fe1 C5 C4 37.2(4) . .
C4 Fe1 C6 C7 127.1(4) . .
C9 Fe1 C6 C7 -81.0(4) . .
C5 Fe1 C6 C7 168.1(4) . .
C10 Fe1 C6 C7 -120.1(5) . .
C8 Fe1 C6 C7 -37.4(3) . .
C1 Fe1 C6 C7 -161.6(9) . .
C2 Fe1 C6 C7 50.3(6) . .
C3 Fe1 C6 C7 84.0(4) . .
C4 Fe1 C6 C10 -112.8(4) . .
C9 Fe1 C6 C10 39.1(3) . .
C5 Fe1 C6 C10 -71.8(4) . .
C8 Fe1 C6 C10 82.7(3) . .
C1 Fe1 C6 C10 -41.5(11) . .
C2 Fe1 C6 C10 170.4(4) . .
C7 Fe1 C6 C10 120.1(5) . .
C3 Fe1 C6 C10 -155.9(3) . .
C10 C6 C7 C8 0.4(6) . .
Fe1 C6 C7 C8 59.1(4) . .
C10 C6 C7 Fe1 -58.6(4) . .
C4 Fe1 C7 C6 -73.2(4) . .
C9 Fe1 C7 C6 82.3(4) . .
C5 Fe1 C7 C6 -41.5(11) . .
C10 Fe1 C7 C6 37.5(3) . .
C8 Fe1 C7 C6 119.8(5) . .
C1 Fe1 C7 C6 170.9(4) . .
C2 Fe1 C7 C6 -155.6(3) . .
C3 Fe1 C7 C6 -113.4(4) . .
C4 Fe1 C7 C8 167.0(4) . .
C9 Fe1 C7 C8 -37.5(3) . .
C5 Fe1 C7 C8 -161.3(9) . .
C10 Fe1 C7 C8 -82.3(3) . .
C1 Fe1 C7 C8 51.1(6) . .
C2 Fe1 C7 C8 84.6(4) . .
C6 Fe1 C7 C8 -119.8(5) . .
C3 Fe1 C7 C8 126.8(3) . .
C6 C7 C8 C9 -0.2(6) . .
Fe1 C7 C8 C9 59.0(4) . .
C6 C7 C8 Fe1 -59.2(4) . .
C4 Fe1 C8 C9 -163.2(9) . .
C5 Fe1 C8 C9 50.9(6) . .
C10 Fe1 C8 C9 -38.0(3) . .
C1 Fe1 C8 C9 85.1(4) . .
C2 Fe1 C8 C9 127.5(4) . .
C6 Fe1 C8 C9 -82.2(4) . .
C7 Fe1 C8 C9 -119.4(5) . .
C3 Fe1 C8 C9 167.8(4) . .
C4 Fe1 C8 C7 -43.8(11) . .
C9 Fe1 C8 C7 119.4(5) . .
C5 Fe1 C8 C7 170.3(4) . .
C10 Fe1 C8 C7 81.3(3) . .
C1 Fe1 C8 C7 -155.5(3) . .
C2 Fe1 C8 C7 -113.1(3) . .
C6 Fe1 C8 C7 37.2(3) . .
C3 Fe1 C8 C7 -72.8(4) . .
C7 C8 C9 C10 -0.2(6) . .
Fe1 C8 C9 C10 59.2(4) . .
C7 C8 C9 Fe1 -59.3(4) . .
C4 Fe1 C9 C8 170.5(5) . .
C5 Fe1 C9 C8 -155.7(3) . .
C10 Fe1 C9 C8 119.8(5) . .
C1 Fe1 C9 C8 -112.9(4) . .
C2 Fe1 C9 C8 -72.3(4) . .
C6 Fe1 C9 C8 81.2(4) . .
C7 Fe1 C9 C8 37.6(3) . .
C3 Fe1 C9 C8 -39.4(11) . .
C4 Fe1 C9 C10 50.7(7) . .
C5 Fe1 C9 C10 84.5(4) . .
C8 Fe1 C9 C10 -119.8(5) . .
C1 Fe1 C9 C10 127.3(3) . .
C2 Fe1 C9 C10 168.0(3) . .
C6 Fe1 C9 C10 -38.6(3) . .
C7 Fe1 C9 C10 -82.2(3) . .
C3 Fe1 C9 C10 -159.2(9) . .
C7 C6 C10 C9 -0.5(6) . .
Fe1 C6 C10 C9 -59.5(4) . .
C7 C6 C10 P1 -173.6(4) . .
Fe1 C6 C10 P1 127.4(5) . .
C7 C6 C10 Fe1 59.0(4) . .
C8 C9 C10 C6 0.4(6) . .
Fe1 C9 C10 C6 60.0(4) . .
C8 C9 C10 P1 173.9(4) . .
Fe1 C9 C10 P1 -126.4(4) . .
C8 C9 C10 Fe1 -59.6(4) . .
C11 P1 C10 C6 -23.9(6) . .
C12 P1 C10 C6 76.2(5) 2 .
C11 P1 C10 C9 164.1(5) . .
C12 P1 C10 C9 -95.8(5) 2 .
C11 P1 C10 Fe1 73.2(4) . .
C12 P1 C10 Fe1 173.2(4) 2 .
C4 Fe1 C10 C6 85.7(4) . .
C9 Fe1 C10 C6 -117.6(5) . .
C5 Fe1 C10 C6 128.5(4) . .
C8 Fe1 C10 C6 -80.5(4) . .
C1 Fe1 C10 C6 168.6(3) . .
C2 Fe1 C10 C6 -160.9(9) . .
C7 Fe1 C10 C6 -36.9(3) . .
C3 Fe1 C10 C6 50.7(6) . .
C4 Fe1 C10 C9 -156.8(4) . .
C5 Fe1 C10 C9 -113.9(4) . .
C8 Fe1 C10 C9 37.0(3) . .
C1 Fe1 C10 C9 -73.8(4) . .
C2 Fe1 C10 C9 -43.4(10) . .
C6 Fe1 C10 C9 117.6(5) . .
C7 Fe1 C10 C9 80.6(4) . .
C3 Fe1 C10 C9 168.2(5) . .
C4 Fe1 C10 P1 -39.3(5) . .
C9 Fe1 C10 P1 117.5(5) . .
C5 Fe1 C10 P1 3.6(5) . .
C8 Fe1 C10 P1 154.5(5) . .
C1 Fe1 C10 P1 43.6(5) . .
C2 Fe1 C10 P1 74.1(10) . .
C6 Fe1 C10 P1 -125.0(6) . .
C7 Fe1 C10 P1 -161.9(5) . .
C3 Fe1 C10 P1 -74.3(7) . .
C13 N1 C11 P1 79.1(6) . .
C12 N1 C11 P1 -108.8(5) . .
C10 P1 C11 N1 -179.8(4) . .
C12 P1 C11 N1 83.6(4) 2 .
C13 N1 C12 P1 -81.4(6) . 2
C11 N1 C12 P1 106.3(5) . 2
C11 N1 C13 C18 176.2(5) . .
C12 N1 C13 C18 4.3(8) . .
C11 N1 C13 C14 -2.3(8) . .
C12 N1 C13 C14 -174.3(5) . .
N1 C13 C14 C15 176.4(5) . .
C18 C13 C14 C15 -2.2(8) . .
C13 C14 C15 C16 0.8(8) . .
C14 C15 C16 C17 0.8(8) . .
C14 C15 C16 Br1 -179.6(4) . .
C15 C16 C17 C18 -0.9(8) . .
Br1 C16 C17 C18 179.5(4) . .
C16 C17 C18 C13 -0.6(9) . .
N1 C13 C18 C17 -176.5(5) . .
C14 C13 C18 C17 2.1(8) . .
